data_7718965
loop_
_publ_author_name
'Phan, Hoa'
'Thai, Kieu Thuy Thi'
'Funakoshi, Nobuto'
'Tran, Huyen Thu Thi'
'Yamashita, Masahiro'
'Shatruk, Michael'

_publ_section_title
;
 A strongly hydrogen-bonded one-dimensional high-spin dinuclear Fe(II)
 complex.
;
_journal_issue 34
_journal_name_full 'Dalton transactions (Cambridge, England : 2003)'
_journal_page_first 12749
_journal_page_last 12753
_journal_paper_doi 10.1039/d5dt01007a
_journal_volume 54
_journal_year 2025
_chemical_formula_moiety 'C36 H32 Fe2 N16'
_chemical_formula_sum 'C36 H32 Fe2 N16'
_chemical_formula_weight 801.461
_chemical_name_systematic HP_dimer
_chemical_properties_physical Air-sensitive
_space_group_crystal_system triclinic
_space_group_IT_number 2
_space_group_name_Hall '-P 1'
_space_group_name_H-M_alt 'P -1'
_symmetry_Int_Tables_number 2
_audit_creation_date 2025-03-19
_audit_creation_method
;
Olex2 1.5-alpha
(compiled 2025.03.04 svn.red2d20d0 for OlexSys, GUI svn.r7188)
;
_audit_update_record
;
2025-04-09 deposited with the CCDC.	2025-06-24 downloaded from the CCDC.
;
_cell_angle_alpha 95.010(1)
_cell_angle_beta 94.046(1)
_cell_angle_gamma 110.962(1)
_cell_formula_units_Z 2
_cell_length_a 9.6149(5)
_cell_length_b 13.1277(7)
_cell_length_c 15.2214(9)
_cell_measurement_temperature 173(2)
_cell_volume 1776.53(17)
_computing_molecular_graphics 'Olex2 1.5-alpha (Dolomanov et al., 2009)'
_computing_publication_material 'Olex2 1.5-alpha (Dolomanov et al., 2009)'
_computing_structure_refinement 'olex2.refine 1.5-alpha (Bourhis et al., 2015)'
_computing_structure_solution 'SHELXS-97 (Sheldrick, 1990)'
_diffrn_ambient_temperature 100.15
_diffrn_measured_fraction_theta_full 0.9964
_diffrn_measured_fraction_theta_max 0.9035
_diffrn_radiation_type 'Mo K\a'
_diffrn_radiation_wavelength 0.71073
_diffrn_reflns_av_R_equivalents 0.0227
_diffrn_reflns_av_unetI/netI 0.0331
_diffrn_reflns_Laue_measured_fraction_full 0.9964
_diffrn_reflns_Laue_measured_fraction_max 0.9035
_diffrn_reflns_limit_h_max 12
_diffrn_reflns_limit_h_min -12
_diffrn_reflns_limit_k_max 17
_diffrn_reflns_limit_k_min -16
_diffrn_reflns_limit_l_max 20
_diffrn_reflns_limit_l_min -19
_diffrn_reflns_number 18841
_diffrn_reflns_point_group_measured_fraction_full 0.9964
_diffrn_reflns_point_group_measured_fraction_max 0.9035
_diffrn_reflns_theta_full 25.2417
_diffrn_reflns_theta_max 28.25
_diffrn_reflns_theta_min 1.35
_exptl_absorpt_coefficient_mu 0.869
_exptl_absorpt_correction_T_max 0.9896
_exptl_absorpt_correction_T_min 0.8806
_exptl_crystal_colour Greenish
_exptl_crystal_density_diffrn 1.498
_exptl_crystal_density_method 'not measured'
_exptl_crystal_description plate
_exptl_crystal_F_000 827.945
_exptl_crystal_preparation 'Magnetic properties'
_exptl_crystal_recrystallization_method 'Solvent diffusion'
_exptl_crystal_size_max 0.15
_exptl_crystal_size_mid 0.08
_exptl_crystal_size_min 0.012
_refine_diff_density_max 1.0321
_refine_diff_density_min -0.7274
_refine_diff_density_rms 0.0870
_refine_ls_d_res_high 0.7509
_refine_ls_d_res_low 15.0722
_refine_ls_goodness_of_fit_ref 1.0364
_refine_ls_hydrogen_treatment mixed
_refine_ls_matrix_type full
_refine_ls_number_constraints 57
_refine_ls_number_parameters 495
_refine_ls_number_reflns 7942
_refine_ls_number_restraints 0
_refine_ls_restrained_S_all 1.0364
_refine_ls_R_factor_all 0.0503
_refine_ls_R_factor_gt 0.0369
_refine_ls_shift/su_max -0.0004
_refine_ls_shift/su_mean 0.0000
_refine_ls_structure_factor_coef Fsqd
_refine_ls_weighting_details 'w=1/[\s^2^(Fo^2^)+(0.0425P)^2^+1.2877P] where P=(Fo^2^+2Fc^2^)/3'
_refine_ls_weighting_scheme calc
_refine_ls_wR_factor_gt 0.0894
_refine_ls_wR_factor_ref 0.0952
_reflns_Friedel_coverage 0.0
_reflns_limit_h_max 12
_reflns_limit_h_min -12
_reflns_limit_k_max 17
_reflns_limit_k_min -17
_reflns_limit_l_max 20
_reflns_limit_l_min 0
_reflns_number_gt 6458
_reflns_number_total 7942
_reflns_threshold_expression I>=2u(I)
_cod_data_source_file d5dt01007a2.cif
_cod_data_source_block p-1
_cod_depositor_comments 'Adding full bibliography for 7718965.cif.'
_cod_database_code 7718965
_olex2_refinement_description
;
1. Fixed Uiso
 At 1.2 times of:
  All C(H) groups, All C(H,H) groups
2.a Secondary CH2 refined with riding coordinates:
 C13(H13a,H13b), C7(H7a,H7b), C1(H1a,H1b)
2.b Aromatic/amide H refined with riding coordinates:
 C22(H22), C34(H34), C27(H27), C18(H18), C23(H23), C28(H28), C36(H36), C4(H4),
 C10(H10), C24(H24), C16(H16a), C6(H6), C11(H11), C3(H3), C15(H15), C9(H9),
 C12(H12a), C30(H30), C5(H5), C17(H17), C29(H29), C35(H35), C21(H21), C33(H33)
;
_olex2_submission_special_instructions 'No special instructions were received'

loop_
_space_group_symop_id
_space_group_symop_operation_xyz
1 x,y,z
2 -x,-y,-z

loop_
_atom_site_label
_atom_site_type_symbol
_atom_site_fract_x
_atom_site_fract_y
_atom_site_fract_z
_atom_site_U_iso_or_equiv
_atom_site_adp_type
_atom_site_occupancy
_atom_site_refinement_flags_posn
N13 N 0.8545(2) 1.58450(15) 0.65995(13) 0.0252(4) Uani 1.000000 .
N5 N 1.2057(2) 2.07541(14) 0.80565(12) 0.0215(4) Uani 1.000000 .
N14 N 0.7230(2) 1.73447(15) 0.68651(12) 0.0236(4) Uani 1.000000 .
N10 N 0.8263(2) 1.66851(15) 0.86283(13) 0.0250(4) Uani 1.000000 .
C13 C 1.5572(3) 2.27742(19) 0.90273(15) 0.0279(5) Uani 1.000000 .
H13a H 1.6410(3) 2.34257(19) 0.93316(15) 0.0334(6) Uiso 1.000000 R
H13b H 1.4665(3) 2.27117(19) 0.93232(15) 0.0334(6) Uiso 1.000000 R
N4 N 1.3344(2) 2.23081(15) 0.66019(12) 0.0230(4) Uani 1.000000 .
N1 N 1.5309(2) 2.29354(14) 0.80897(12) 0.0226(4) Uani 1.000000 .
N16 N 0.5252(2) 1.64706(16) 0.58822(13) 0.0262(4) Uani 1.000000 .
N7 N 1.01433(19) 1.91278(15) 0.80983(12) 0.0221(4) Uani 1.000000 .
N3 N 1.5231(2) 2.08921(15) 0.85017(12) 0.0216(4) Uani 1.000000 .
N15 N 0.6665(2) 1.46770(15) 0.56018(13) 0.0272(4) Uani 1.000000 .
N6 N 1.2971(2) 1.97828(15) 0.65408(12) 0.0220(4) Uani 1.000000 .
Fe1 Fe 0.93646(3) 1.73992(3) 0.74763(2) 0.02261(9) Uani 1.000000 .
Fe2 Fe 1.41264(3) 2.12689(2) 0.73463(2) 0.01899(8) Uani 1.000000 .
C22 C 1.0115(2) 1.98675(19) 0.87887(15) 0.0237(5) Uani 1.000000 .
H22 H 0.9408(2) 1.97234(19) 0.92116(15) 0.0284(5) Uiso 1.000000 R
N8 N 1.0935(2) 1.82292(15) 0.65292(13) 0.0256(4) Uani 1.000000 .
N9 N 1.0992(2) 1.68119(16) 0.81218(13) 0.0260(4) Uani 1.000000 .
N2 N 1.6427(2) 2.16802(15) 0.69405(12) 0.0229(4) Uani 1.000000 .
C20 C 1.1744(2) 1.92368(17) 0.69159(14) 0.0208(4) Uani 1.000000 .
C34 C 0.7811(3) 1.4288(2) 0.56988(17) 0.0312(5) Uani 1.000000 .
H34 H 0.7816(3) 1.3627(2) 0.53920(17) 0.0374(6) Uiso 1.000000 R
C27 C 1.2286(3) 1.6640(2) 0.79795(16) 0.0305(5) Uani 1.000000 .
H27 H 1.2951(3) 1.6962(2) 0.75618(16) 0.0366(6) Uiso 1.000000 R
C25 C 1.0444(2) 1.61864(18) 0.87653(15) 0.0243(5) Uani 1.000000 .
C14 C 1.5941(2) 2.17552(18) 0.91193(15) 0.0240(5) Uani 1.000000 .
C18 C 1.5444(3) 1.99485(19) 0.85886(16) 0.0271(5) Uani 1.000000 .
H18 H 1.4938(3) 1.93328(19) 0.81569(16) 0.0326(6) Uiso 1.000000 R
C23 C 1.2918(3) 1.90563(19) 0.58162(15) 0.0269(5) Uani 1.000000 .
H23 H 1.3617(3) 1.91882(19) 0.53891(15) 0.0323(6) Uiso 1.000000 R
C26 C 0.9028(2) 1.61782(18) 0.90565(15) 0.0238(5) Uani 1.000000 .
N11 N 1.1275(2) 1.56223(16) 0.90515(13) 0.0287(4) Uani 1.000000 .
N12 N 0.8331(2) 1.56975(16) 0.97321(13) 0.0259(4) Uani 1.000000 .
C7 C 1.4317(3) 2.35591(18) 0.79560(16) 0.0266(5) Uani 1.000000 .
H7a H 1.4918(3) 2.43559(18) 0.80731(16) 0.0319(6) Uiso 1.000000 R
H7b H 1.3561(3) 2.33801(18) 0.83844(16) 0.0319(6) Uiso 1.000000 R
C28 C 1.2458(3) 1.5923(2) 0.85435(17) 0.0319(5) Uani 1.000000 .
H28 H 1.3269(3) 1.5671(2) 0.85789(17) 0.0383(6) Uiso 1.000000 R
C36 C 0.5140(3) 1.74459(19) 0.62086(17) 0.0294(5) Uani 1.000000 .
H36 H 0.4364(3) 1.77031(19) 0.60427(17) 0.0353(6) Uiso 1.000000 R
C1 C 1.6725(2) 2.34522(18) 0.76919(17) 0.0278(5) Uani 1.000000 .
H1a H 1.7453(2) 2.40287(18) 0.81336(17) 0.0333(6) Uiso 1.000000 R
H1b H 1.6523(2) 2.38081(18) 0.71760(17) 0.0333(6) Uiso 1.000000 R
C2 C 1.7398(2) 2.26200(18) 0.73963(15) 0.0247(5) Uani 1.000000 .
C4 C 1.9449(3) 2.2012(2) 0.72567(19) 0.0371(6) Uani 1.000000 .
H4 H 2.0480(3) 2.2124(2) 0.73709(19) 0.0445(7) Uiso 1.000000 R
C10 C 1.2072(3) 2.3642(2) 0.58284(17) 0.0352(6) Uani 1.000000 .
H10 H 1.1624(3) 2.4098(2) 0.55674(17) 0.0422(7) Uiso 1.000000 R
C24 C 1.1695(3) 1.8115(2) 0.58134(16) 0.0294(5) Uani 1.000000 .
H24 H 1.1412(3) 1.7484(2) 0.53869(16) 0.0352(6) Uiso 1.000000 R
C16 C 1.7100(3) 2.0724(2) 0.99067(18) 0.0364(6) Uani 1.000000 .
H16a H 1.7747(3) 2.0669(2) 1.03865(18) 0.0436(7) Uiso 1.000000 R
C6 C 1.6966(3) 2.0917(2) 0.66377(16) 0.0294(5) Uani 1.000000 .
H6 H 1.6287(3) 2.0253(2) 0.63122(16) 0.0353(6) Uiso 1.000000 R
C11 C 1.1881(3) 2.2625(2) 0.53931(17) 0.0336(6) Uani 1.000000 .
H11 H 1.1307(3) 2.2372(2) 0.48297(17) 0.0403(7) Uiso 1.000000 R
C3 C 1.8915(3) 2.2813(2) 0.75690(17) 0.0318(5) Uani 1.000000 .
H3 H 1.9577(3) 2.3482(2) 0.78955(17) 0.0381(7) Uiso 1.000000 R
C15 C 1.6881(3) 2.1695(2) 0.98276(16) 0.0319(5) Uani 1.000000 .
H15 H 1.7371(3) 2.2317(2) 1.02558(16) 0.0383(6) Uiso 1.000000 R
C8 C 1.3527(2) 2.32957(18) 0.70216(15) 0.0246(5) Uani 1.000000 .
C9 C 1.2916(3) 2.3993(2) 0.66450(17) 0.0313(5) Uani 1.000000 .
H9 H 1.3078(3) 2.4698(2) 0.69450(17) 0.0375(6) Uiso 1.000000 R
C12 C 1.2542(3) 2.1989(2) 0.57947(15) 0.0282(5) Uani 1.000000 .
H12a H 1.2429(3) 2.1295(2) 0.54919(15) 0.0338(6) Uiso 1.000000 R
C30 C 0.7039(3) 1.59248(19) 0.97320(16) 0.0290(5) Uani 1.000000 .
H30 H 0.6302(3) 1.57009(19) 1.01317(16) 0.0348(6) Uiso 1.000000 R
C5 C 1.8463(3) 2.1053(2) 0.67785(18) 0.0359(6) Uani 1.000000 .
H5 H 1.8805(3) 2.0498(2) 0.65505(18) 0.0430(7) Uiso 1.000000 R
C17 C 1.6367(3) 1.9835(2) 0.92794(18) 0.0348(6) Uani 1.000000 .
H17 H 1.6494(3) 1.9155(2) 0.93208(18) 0.0417(7) Uiso 1.000000 R
C29 C 0.7016(3) 1.65233(18) 0.90604(16) 0.0277(5) Uani 1.000000 .
H29 H 0.6247(3) 1.67931(18) 0.89092(16) 0.0333(6) Uiso 1.000000 R
C19 C 1.1314(2) 1.97123(17) 0.76940(14) 0.0192(4) Uani 1.000000 .
C32 C 0.6523(2) 1.64478(18) 0.62930(15) 0.0224(4) Uani 1.000000 .
C35 C 0.6354(3) 1.79709(18) 0.68145(16) 0.0269(5) Uani 1.000000 .
H35 H 0.6564(3) 1.86636(18) 0.71508(16) 0.0323(6) Uiso 1.000000 R
C31 C 0.7191(2) 1.56216(17) 0.61560(14) 0.0224(4) Uani 1.000000 .
C21 C 1.1271(2) 2.08462(18) 0.87672(14) 0.0229(5) Uani 1.000000 .
H21 H 1.1497(2) 2.14876(18) 0.91763(14) 0.0274(5) Uiso 1.000000 R
C33 C 0.8943(3) 1.49910(19) 0.63024(16) 0.0281(5) Uani 1.000000 .
H33 H 0.9852(3) 1.48983(19) 0.64831(16) 0.0337(6) Uiso 1.000000 R
H12 H 0.867(4) 1.523(3) 1.016(2) 0.063(10) Uiso 1.000000 .
H16 H 0.463(4) 1.594(3) 0.533(2) 0.068(10) Uiso 1.000000 .

loop_
_atom_site_aniso_label
_atom_site_aniso_U_11
_atom_site_aniso_U_22
_atom_site_aniso_U_33
_atom_site_aniso_U_12
_atom_site_aniso_U_13
_atom_site_aniso_U_23
N13 0.0233(9) 0.0230(9) 0.0300(10) 0.0092(8) 0.0026(8) 0.0041(8)
N5 0.0216(9) 0.0218(9) 0.0207(9) 0.0082(7) 0.0009(7) -0.0002(7)
N14 0.0258(10) 0.0207(9) 0.0234(10) 0.0080(8) 0.0002(8) 0.0007(7)
N10 0.0215(9) 0.0236(9) 0.0289(10) 0.0075(8) 0.0009(8) 0.0032(8)
C13 0.0319(12) 0.0241(11) 0.0241(12) 0.0083(10) -0.0032(10) -0.0017(9)
N4 0.0196(9) 0.0243(9) 0.0245(10) 0.0067(8) 0.0016(7) 0.0056(8)
N1 0.0221(9) 0.0196(9) 0.0242(10) 0.0060(7) -0.0006(8) 0.0013(7)
N16 0.0248(10) 0.0249(10) 0.0280(10) 0.0095(8) -0.0016(8) 0.0003(8)
N7 0.0176(9) 0.0247(9) 0.0212(9) 0.0050(7) 0.0015(7) 0.0008(7)
N3 0.0202(9) 0.0235(9) 0.0209(9) 0.0075(7) 0.0029(7) 0.0035(7)
N15 0.0319(10) 0.0229(10) 0.0259(10) 0.0107(8) -0.0008(8) -0.0013(8)
N6 0.0224(9) 0.0237(9) 0.0193(9) 0.0080(8) 0.0035(7) 0.0004(7)
Fe1 0.02036(16) 0.02102(16) 0.02433(17) 0.00581(13) -0.00048(13) 0.00163(13)
Fe2 0.01804(15) 0.01749(15) 0.02007(16) 0.00526(12) 0.00047(12) 0.00178(12)
C22 0.0213(11) 0.0315(12) 0.0201(11) 0.0124(9) 0.0020(9) 0.0012(9)
N8 0.0228(9) 0.0227(9) 0.0280(10) 0.0062(8) 0.0012(8) -0.0036(8)
N9 0.0220(9) 0.0286(10) 0.0258(10) 0.0076(8) 0.0022(8) 0.0030(8)
N2 0.0216(9) 0.0246(9) 0.0233(10) 0.0081(8) 0.0044(7) 0.0066(8)
C20 0.0200(10) 0.0214(10) 0.0197(11) 0.0070(8) -0.0008(8) 0.0011(8)
C34 0.0402(14) 0.0268(12) 0.0326(13) 0.0200(11) 0.0043(11) 0.0014(10)
C27 0.0263(12) 0.0370(13) 0.0280(12) 0.0110(10) 0.0056(10) 0.0033(10)
C25 0.0223(11) 0.0236(11) 0.0256(12) 0.0073(9) 0.0007(9) 0.0021(9)
C14 0.0208(11) 0.0279(12) 0.0228(11) 0.0080(9) 0.0021(9) 0.0039(9)
C18 0.0265(12) 0.0275(12) 0.0314(13) 0.0126(10) 0.0093(10) 0.0081(10)
C23 0.0269(12) 0.0347(13) 0.0203(11) 0.0131(10) 0.0045(9) -0.0007(9)
C26 0.0235(11) 0.0202(11) 0.0247(11) 0.0050(9) 0.0012(9) 0.0006(9)
N11 0.0285(10) 0.0292(10) 0.0311(11) 0.0132(9) 0.0045(8) 0.0059(8)
N12 0.0250(10) 0.0255(10) 0.0265(10) 0.0084(8) 0.0027(8) 0.0028(8)
C7 0.0280(12) 0.0214(11) 0.0317(13) 0.0120(9) 0.0010(10) 0.0003(9)
C28 0.0282(12) 0.0387(14) 0.0332(13) 0.0172(11) 0.0068(10) 0.0034(11)
C36 0.0289(12) 0.0264(12) 0.0364(14) 0.0148(10) 0.0021(10) 0.0022(10)
C1 0.0201(11) 0.0202(11) 0.0380(14) 0.0020(9) 0.0012(10) 0.0024(10)
C2 0.0222(11) 0.0240(11) 0.0269(12) 0.0056(9) 0.0034(9) 0.0098(9)
C4 0.0220(12) 0.0465(16) 0.0489(16) 0.0149(11) 0.0096(11) 0.0232(13)
C10 0.0332(13) 0.0482(16) 0.0360(14) 0.0239(12) 0.0103(11) 0.0223(12)
C24 0.0270(12) 0.0308(12) 0.0282(12) 0.0115(10) 0.0005(10) -0.0095(10)
C16 0.0269(12) 0.0544(17) 0.0336(14) 0.0203(12) 0.0006(11) 0.0145(12)
C6 0.0321(13) 0.0317(13) 0.0267(12) 0.0123(10) 0.0099(10) 0.0078(10)
C11 0.0274(12) 0.0513(16) 0.0248(12) 0.0155(12) 0.0045(10) 0.0136(11)
C3 0.0201(11) 0.0333(13) 0.0397(14) 0.0048(10) 0.0020(10) 0.0154(11)
C15 0.0243(11) 0.0425(14) 0.0267(12) 0.0108(11) -0.0014(10) 0.0025(11)
C8 0.0217(11) 0.0241(11) 0.0299(12) 0.0086(9) 0.0071(9) 0.0090(9)
C9 0.0321(13) 0.0304(13) 0.0369(14) 0.0150(11) 0.0112(11) 0.0116(11)
C12 0.0256(12) 0.0330(13) 0.0246(12) 0.0086(10) 0.0019(9) 0.0065(10)
C30 0.0283(12) 0.0290(12) 0.0301(13) 0.0119(10) 0.0043(10) -0.0013(10)
C5 0.0334(13) 0.0390(14) 0.0451(16) 0.0204(12) 0.0174(12) 0.0152(12)
C17 0.0348(13) 0.0416(15) 0.0411(15) 0.0254(12) 0.0123(11) 0.0178(12)
C29 0.0250(12) 0.0239(11) 0.0339(13) 0.0083(9) 0.0068(10) 0.0009(10)
C19 0.0176(10) 0.0220(10) 0.0176(10) 0.0071(8) 0.0006(8) 0.0019(8)
C32 0.0233(11) 0.0218(11) 0.0216(11) 0.0072(9) 0.0031(9) 0.0040(9)
C35 0.0298(12) 0.0214(11) 0.0311(13) 0.0124(10) 0.0024(10) -0.0009(9)
C31 0.0254(11) 0.0201(10) 0.0204(11) 0.0066(9) 0.0023(9) 0.0029(8)
C21 0.0265(11) 0.0248(11) 0.0193(11) 0.0136(9) -0.0007(9) -0.0027(9)
C33 0.0277(12) 0.0262(12) 0.0340(13) 0.0142(10) 0.0037(10) 0.0039(10)

loop_
_atom_type_symbol
_atom_type_scat_dispersion_real
_atom_type_scat_dispersion_imag
_atom_type_scat_Cromer_Mann_a1
_atom_type_scat_Cromer_Mann_a2
_atom_type_scat_Cromer_Mann_a3
_atom_type_scat_Cromer_Mann_a4
_atom_type_scat_Cromer_Mann_b1
_atom_type_scat_Cromer_Mann_b2
_atom_type_scat_Cromer_Mann_b3
_atom_type_scat_Cromer_Mann_b4
_atom_type_scat_Cromer_Mann_c
_atom_type_scat_source
_atom_type_scat_dispersion_source
C 0.00313 0.00162 2.31000 1.02000 1.58860 0.86500 20.84390 10.20750 0.56870 51.65120 0.21560 'International Tables Volume C Table 6.1.1.4 (pp. 500-502)' 'Brennan, Cowan, Rev. Sci. Instrum., 1992, 63, 850'
Fe 0.34785 0.84958 11.76950 7.35730 3.52220 2.30450 4.76110 0.30720 15.35350 76.88050 1.03690 'International Tables Volume C Table 6.1.1.4 (pp. 500-502)' 'Brennan, Cowan, Rev. Sci. Instrum., 1992, 63, 850'
H 0.00000 0.00000 0.49300 0.32291 0.14019 0.04081 10.51090 26.12570 3.14236 57.79970 0.00304 'International Tables Volume C Table 6.1.1.4 (pp. 500-502)' 'Brennan, Cowan, Rev. Sci. Instrum., 1992, 63, 850'
N 0.00612 0.00332 12.21260 3.13220 2.01250 1.16630 0.00570 9.89330 28.99750 0.58260 -11.52900 'International Tables Volume C Table 6.1.1.4 (pp. 500-502)' 'Brennan, Cowan, Rev. Sci. Instrum., 1992, 63, 850'

loop_
_geom_angle_atom_site_label_1
_geom_angle_atom_site_label_2
_geom_angle_atom_site_label_3
_geom_angle
_geom_angle_site_symmetry_1
_geom_angle_site_symmetry_3
_geom_angle_publ_flag
C31 N13 Fe1 113.59(14) . . ?
C33 N13 Fe1 142.22(16) . . ?
C33 N13 C31 104.15(19) . . ?
C19 N5 Fe2 102.97(13) . . ?
C21 N5 Fe2 152.43(15) . . ?
C21 N5 C19 102.48(17) . . ?
C32 N14 Fe1 113.18(14) . . ?
C35 N14 Fe1 141.27(15) . . ?
C35 N14 C32 105.35(18) . . ?
C26 N10 Fe1 111.84(14) . . ?
C29 N10 Fe1 143.10(16) . . ?
C29 N10 C26 104.98(19) . . ?
H13b C13 H13a 107.9 . . ?
N1 C13 H13a 109.14(11) . . ?
N1 C13 H13b 109.14(12) . . ?
C14 C13 H13a 109.14(12) . . ?
C14 C13 H13b 109.14(13) . . ?
C14 C13 N1 112.32(18) . . ?
C8 N4 Fe2 116.36(15) . . ?
C12 N4 Fe2 124.54(16) . . ?
C12 N4 C8 118.6(2) . . ?
Fe2 N1 C13 106.60(13) . . ?
C7 N1 C13 113.11(18) . . ?
C7 N1 Fe2 106.60(13) . . ?
C1 N1 C13 112.60(18) . . ?
C1 N1 Fe2 107.47(13) . . ?
C1 N1 C7 110.06(17) . . ?
C32 N16 C36 106.55(19) . . ?
H16 N16 C36 127.1(19) . . ?
H16 N16 C32 125.0(19) . . ?
C22 N7 Fe1 148.40(15) . . ?
C19 N7 Fe1 107.58(13) . . ?
C19 N7 C22 103.13(17) . . ?
C14 N3 Fe2 114.68(14) . . ?
C18 N3 Fe2 126.37(16) . . ?
C18 N3 C14 118.2(2) . . ?
C31 N15 C34 102.41(19) . . ?
C20 N6 Fe2 107.94(13) . . ?
C23 N6 Fe2 148.98(15) . . ?
C23 N6 C20 102.92(18) . . ?
N14 Fe1 N13 77.00(7) . . ?
N10 Fe1 N13 95.08(7) . . ?
N10 Fe1 N14 89.84(7) . . ?
N7 Fe1 N13 167.69(7) . . ?
N7 Fe1 N14 96.19(7) . . ?
N7 Fe1 N10 95.15(7) . . ?
N8 Fe1 N13 91.73(7) . . ?
N8 Fe1 N14 102.31(7) . . ?
N8 Fe1 N10 167.16(7) . . ?
N8 Fe1 N7 79.59(7) . . ?
N9 Fe1 N13 87.11(7) . . ?
N9 Fe1 N14 158.38(7) . . ?
N9 Fe1 N10 76.90(7) . . ?
N9 Fe1 N7 101.88(7) . . ?
N9 Fe1 N8 92.62(7) . . ?
N4 Fe2 N5 91.89(7) . . ?
N1 Fe2 N5 98.65(7) . . ?
N1 Fe2 N4 76.52(7) . . ?
N3 Fe2 N5 85.97(7) . . ?
N3 Fe2 N4 154.23(7) . . ?
N3 Fe2 N1 78.42(7) . . ?
N6 Fe2 N5 83.04(7) . . ?
N6 Fe2 N4 97.95(7) . . ?
N6 Fe2 N1 174.23(7) . . ?
N6 Fe2 N3 107.24(7) . . ?
N2 Fe2 N5 165.93(7) . . ?
N2 Fe2 N4 100.75(7) . . ?
N2 Fe2 N1 78.56(7) . . ?
N2 Fe2 N3 79.96(7) . . ?
N2 Fe2 N6 101.11(7) . . ?
H22 C22 N7 125.54(12) . . ?
C21 C22 N7 108.92(19) . . ?
C21 C22 H22 125.54(13) . . ?
C20 N8 Fe1 107.23(14) . . ?
C24 N8 Fe1 147.23(16) . . ?
C24 N8 C20 103.02(18) . . ?
C27 N9 Fe1 140.74(16) . . ?
C25 N9 Fe1 112.95(14) . . ?
C25 N9 C27 104.10(19) . . ?
C2 N2 Fe2 111.76(14) . . ?
C6 N2 Fe2 123.28(15) . . ?
C6 N2 C2 118.1(2) . . ?
N8 C20 N6 116.10(19) . . ?
C19 C20 N6 122.23(19) . . ?
C19 C20 N8 121.66(19) . . ?
H34 C34 N15 124.98(13) . . ?
C33 C34 N15 110.0(2) . . ?
C33 C34 H34 124.98(14) . . ?
H27 C27 N9 125.84(13) . . ?
C28 C27 N9 108.3(2) . . ?
C28 C27 H27 125.84(14) . . ?
C26 C25 N9 117.3(2) . . ?
N11 C25 N9 115.0(2) . . ?
N11 C25 C26 127.7(2) . . ?
N3 C14 C13 116.00(19) . . ?
C15 C14 C13 122.0(2) . . ?
C15 C14 N3 121.9(2) . . ?
H18 C18 N3 118.63(13) . . ?
C17 C18 N3 122.7(2) . . ?
C17 C18 H18 118.63(15) . . ?
H23 C23 N6 125.59(12) . . ?
C24 C23 N6 108.8(2) . . ?
C24 C23 H23 125.59(13) . . ?
C25 C26 N10 119.7(2) . . ?
N12 C26 N10 112.2(2) . . ?
N12 C26 C25 128.1(2) . . ?
C28 N11 C25 102.85(19) . . ?
C30 N12 C26 105.6(2) . . ?
H12 N12 C26 127.9(18) . . ?
H12 N12 C30 126.4(18) . . ?
H7a C7 N1 109.30(11) . . ?
H7b C7 N1 109.30(12) . . ?
H7b C7 H7a 108.0 . . ?
C8 C7 N1 111.62(18) . . ?
C8 C7 H7a 109.30(12) . . ?
C8 C7 H7b 109.30(12) . . ?
N11 C28 C27 109.8(2) . . ?
H28 C28 C27 125.11(14) . . ?
H28 C28 N11 125.11(13) . . ?
H36 C36 N16 126.62(13) . . ?
C35 C36 N16 106.8(2) . . ?
C35 C36 H36 126.62(13) . . ?
H1a C1 N1 109.29(12) . . ?
H1b C1 N1 109.29(12) . . ?
H1b C1 H1a 108.0 . . ?
C2 C1 N1 111.64(18) . . ?
C2 C1 H1a 109.29(12) . . ?
C2 C1 H1b 109.29(13) . . ?
C1 C2 N2 115.24(19) . . ?
C3 C2 N2 122.2(2) . . ?
C3 C2 C1 122.6(2) . . ?
C3 C4 H4 120.40(15) . . ?
C5 C4 H4 120.40(15) . . ?
C5 C4 C3 119.2(2) . . ?
C11 C10 H10 120.18(14) . . ?
C9 C10 H10 120.18(15) . . ?
C9 C10 C11 119.6(2) . . ?
C23 C24 N8 109.1(2) . . ?
H24 C24 N8 125.44(12) . . ?
H24 C24 C23 125.44(13) . . ?
C15 C16 H16a 120.54(15) . . ?
C17 C16 H16a 120.54(14) . . ?
C17 C16 C15 118.9(2) . . ?
H6 C6 N2 118.48(13) . . ?
C5 C6 N2 123.0(2) . . ?
C5 C6 H6 118.48(15) . . ?
H11 C11 C10 120.80(14) . . ?
C12 C11 C10 118.4(2) . . ?
C12 C11 H11 120.80(15) . . ?
C4 C3 C2 118.9(2) . . ?
H3 C3 C2 120.54(15) . . ?
H3 C3 C4 120.54(15) . . ?
C16 C15 C14 119.4(2) . . ?
H15 C15 C14 120.29(15) . . ?
H15 C15 C16 120.29(15) . . ?
C7 C8 N4 115.83(19) . . ?
C9 C8 N4 121.6(2) . . ?
C9 C8 C7 122.3(2) . . ?
C8 C9 C10 118.9(2) . . ?
H9 C9 C10 120.54(15) . . ?
H9 C9 C8 120.54(15) . . ?
C11 C12 N4 122.8(2) . . ?
H12a C12 N4 118.62(13) . . ?
H12a C12 C11 118.62(15) . . ?
H30 C30 N12 126.36(13) . . ?
C29 C30 N12 107.3(2) . . ?
C29 C30 H30 126.36(14) . . ?
C6 C5 C4 118.6(2) . . ?
H5 C5 C4 120.71(15) . . ?
H5 C5 C6 120.71(15) . . ?
C16 C17 C18 118.8(2) . . ?
H17 C17 C18 120.59(15) . . ?
H17 C17 C16 120.59(14) . . ?
C30 C29 N10 109.9(2) . . ?
H29 C29 N10 125.05(13) . . ?
H29 C29 C30 125.05(14) . . ?
N7 C19 N5 116.10(18) . . ?
C20 C19 N5 122.45(19) . . ?
C20 C19 N7 121.46(19) . . ?
N16 C32 N14 111.83(19) . . ?
C31 C32 N14 119.6(2) . . ?
C31 C32 N16 128.5(2) . . ?
C36 C35 N14 109.5(2) . . ?
H35 C35 N14 125.25(12) . . ?
H35 C35 C36 125.25(13) . . ?
N15 C31 N13 115.0(2) . . ?
C32 C31 N13 116.58(19) . . ?
C32 C31 N15 128.3(2) . . ?
C22 C21 N5 109.37(19) . . ?
H21 C21 N5 125.32(12) . . ?
H21 C21 C22 125.32(13) . . ?
C34 C33 N13 108.4(2) . . ?
H33 C33 N13 125.79(13) . . ?
H33 C33 C34 125.79(14) . . ?

loop_
_geom_bond_atom_site_label_1
_geom_bond_atom_site_label_2
_geom_bond_distance
_geom_bond_site_symmetry_2
_geom_bond_publ_flag
N13 Fe1 2.1888(19) . ?
N13 C31 1.344(3) . ?
N13 C33 1.360(3) . ?
N5 Fe2 2.2477(18) . ?
N5 C19 1.341(3) . ?
N5 C21 1.384(3) . ?
N14 Fe1 2.1675(19) . ?
N14 C32 1.331(3) . ?
N14 C35 1.374(3) . ?
N10 Fe1 2.2167(19) . ?
N10 C26 1.329(3) . ?
N10 C29 1.367(3) . ?
C13 H13a 0.9900 . ?
C13 H13b 0.9900 . ?
C13 N1 1.478(3) . ?
C13 C14 1.517(3) . ?
N4 Fe2 2.1434(18) . ?
N4 C8 1.340(3) . ?
N4 C12 1.351(3) . ?
N1 Fe2 2.2284(18) . ?
N1 C7 1.477(3) . ?
N1 C1 1.486(3) . ?
N16 C36 1.376(3) . ?
N16 C32 1.344(3) . ?
N16 H16 1.03(4) . ?
N7 Fe1 2.2171(18) . ?
N7 C22 1.376(3) . ?
N7 C19 1.341(3) . ?
N3 Fe2 2.1748(18) . ?
N3 C14 1.343(3) . ?
N3 C18 1.342(3) . ?
N15 C34 1.374(3) . ?
N15 C31 1.347(3) . ?
N6 Fe2 2.0935(18) . ?
N6 C20 1.340(3) . ?
N6 C23 1.379(3) . ?
Fe1 N8 2.2251(19) . ?
Fe1 N9 2.1882(19) . ?
Fe2 N2 2.2279(18) . ?
C22 H22 0.9500 . ?
C22 C21 1.370(3) . ?
N8 C20 1.328(3) . ?
N8 C24 1.380(3) . ?
N9 C27 1.370(3) . ?
N9 C25 1.347(3) . ?
N2 C2 1.345(3) . ?
N2 C6 1.345(3) . ?
C20 C19 1.445(3) . ?
C34 H34 0.9500 . ?
C34 C33 1.368(3) . ?
C27 H27 0.9500 . ?
C27 C28 1.372(4) . ?
C25 C26 1.458(3) . ?
C25 N11 1.344(3) . ?
C14 C15 1.383(3) . ?
C18 H18 0.9500 . ?
C18 C17 1.381(3) . ?
C23 H23 0.9500 . ?
C23 C24 1.367(3) . ?
C26 N12 1.346(3) . ?
N11 C28 1.380(3) . ?
N12 C30 1.377(3) . ?
N12 H12 1.05(3) . ?
C7 H7a 0.9900 . ?
C7 H7b 0.9900 . ?
C7 C8 1.514(3) . ?
C28 H28 0.9500 . ?
C36 H36 0.9500 . ?
C36 C35 1.360(3) . ?
C1 H1a 0.9900 . ?
C1 H1b 0.9900 . ?
C1 C2 1.508(3) . ?
C2 C3 1.390(3) . ?
C4 H4 0.9500 . ?
C4 C3 1.388(4) . ?
C4 C5 1.379(4) . ?
C10 H10 0.9500 . ?
C10 C11 1.381(4) . ?
C10 C9 1.381(4) . ?
C24 H24 0.9500 . ?
C16 H16a 0.9500 . ?
C16 C15 1.378(4) . ?
C16 C17 1.376(4) . ?
C6 H6 0.9500 . ?
C6 C5 1.385(3) . ?
C11 H11 0.9500 . ?
C11 C12 1.375(3) . ?
C3 H3 0.9500 . ?
C15 H15 0.9500 . ?
C8 C9 1.393(3) . ?
C9 H9 0.9500 . ?
C12 H12a 0.9500 . ?
C30 H30 0.9500 . ?
C30 C29 1.346(3) . ?
C5 H5 0.9500 . ?
C17 H17 0.9500 . ?
C29 H29 0.9500 . ?
C32 C31 1.453(3) . ?
C35 H35 0.9500 . ?
C21 H21 0.9500 . ?
C33 H33 0.9500 . ?

loop_
_geom_torsion_atom_site_label_1
_geom_torsion_atom_site_label_2
_geom_torsion_atom_site_label_3
_geom_torsion_atom_site_label_4
_geom_torsion
_geom_torsion_site_symmetry_1
_geom_torsion_site_symmetry_2
_geom_torsion_site_symmetry_3
_geom_torsion_site_symmetry_4
_geom_torsion_publ_flag
N13 C31 N15 C34 -1.1(2) . . . . ?
N13 C31 C32 N14 -2.8(2) . . . . ?
N13 C31 C32 N16 174.15(19) . . . . ?
N13 C33 C34 N15 -0.3(2) . . . . ?
N5 C19 N7 Fe1 -171.89(15) . . . . ?
N5 C19 N7 C22 0.6(2) . . . . ?
N5 C19 C20 N6 4.6(2) . . . . ?
N5 C19 C20 N8 -175.2(2) . . . . ?
N5 C21 C22 N7 0.5(2) . . . . ?
N14 C32 N16 C36 0.3(2) . . . . ?
N14 C32 C31 N15 -178.89(19) . . . . ?
N14 C35 C36 N16 0.6(2) . . . . ?
N10 C26 C25 N9 6.7(2) . . . . ?
N10 C26 C25 N11 -172.0(2) . . . . ?
N10 C26 N12 C30 -0.4(2) . . . . ?
N10 C29 C30 N12 0.0(2) . . . . ?
C13 N1 C7 C8 -154.83(18) . . . . ?
C13 N1 C1 C2 81.39(19) . . . . ?
C13 C14 N3 Fe2 13.7(2) . . . . ?
C13 C14 N3 C18 -175.59(19) . . . . ?
C13 C14 C15 C16 175.9(2) . . . . ?
N4 C8 C7 N1 25.5(2) . . . . ?
N4 C8 C9 C10 1.6(3) . . . . ?
N4 C12 C11 C10 1.2(3) . . . . ?
N1 C13 C14 N3 -35.4(2) . . . . ?
N1 C13 C14 C15 148.45(19) . . . . ?
N1 C7 C8 C9 -159.67(18) . . . . ?
N1 C1 C2 N2 45.8(2) . . . . ?
N1 C1 C2 C3 -135.14(19) . . . . ?
N16 C32 N14 Fe1 -175.94(14) . . . . ?
N16 C32 N14 C35 0.1(2) . . . . ?
N16 C32 C31 N15 -1.9(3) . . . . ?
N7 C19 N5 Fe2 169.04(16) . . . . ?
N7 C19 N5 C21 -0.3(2) . . . . ?
N7 C19 C20 N6 -175.18(19) . . . . ?
N7 C19 C20 N8 5.0(2) . . . . ?
N3 C14 C15 C16 -0.0(3) . . . . ?
N3 C18 C17 C16 0.1(3) . . . . ?
N15 C31 N13 Fe1 179.16(15) . . . . ?
N15 C31 N13 C33 1.0(2) . . . . ?
N6 C20 N8 Fe1 165.64(16) . . . . ?
N6 C20 N8 C24 -1.6(2) . . . . ?
N6 C23 C24 N8 0.7(2) . . . . ?
Fe1 N13 C31 C32 2.57(16) . . . . ?
Fe1 N13 C33 C34 -177.7(3) . . . . ?
Fe1 N14 C32 C31 1.52(16) . . . . ?
Fe1 N14 C35 C36 173.7(3) . . . . ?
Fe1 N10 C26 C25 2.45(16) . . . . ?
Fe1 N10 C26 N12 -177.08(14) . . . . ?
Fe1 N10 C29 C30 175.9(3) . . . . ?
Fe1 N7 C22 C21 165.6(3) . . . . ?
Fe1 N7 C19 C20 7.86(16) . . . . ?
Fe1 N8 C20 C19 -14.55(16) . . . . ?
Fe1 N8 C24 C23 -156.6(3) . . . . ?
Fe1 N9 C27 C28 -160.6(3) . . . . ?
Fe1 N9 C25 C26 -12.11(16) . . . . ?
Fe1 N9 C25 N11 166.69(15) . . . . ?
Fe2 N5 C19 C20 -10.70(15) . . . . ?
Fe2 N5 C21 C22 -157.2(3) . . . . ?
Fe2 N4 C8 C7 2.22(16) . . . . ?
Fe2 N4 C8 C9 -172.66(15) . . . . ?
Fe2 N4 C12 C11 170.57(18) . . . . ?
Fe2 N1 C13 C14 36.82(14) . . . . ?
Fe2 N1 C7 C8 -38.00(14) . . . . ?
Fe2 N1 C1 C2 -35.71(14) . . . . ?
Fe2 N3 C14 C15 -170.18(16) . . . . ?
Fe2 N3 C18 C17 168.94(18) . . . . ?
Fe2 N6 C20 N8 -174.71(13) . . . . ?
Fe2 N6 C20 C19 5.49(16) . . . . ?
Fe2 N6 C23 C24 172.4(3) . . . . ?
Fe2 N2 C2 C1 -29.78(16) . . . . ?
Fe2 N2 C2 C3 151.16(15) . . . . ?
Fe2 N2 C6 C5 -148.15(18) . . . . ?
C22 N7 C19 C20 -179.70(16) . . . . ?
C22 C21 N5 C19 -0.1(2) . . . . ?
N8 C20 N6 C23 2.0(2) . . . . ?
N9 C27 C28 N11 0.2(2) . . . . ?
N9 C25 C26 N12 -173.89(19) . . . . ?
N9 C25 N11 C28 0.2(2) . . . . ?
N2 C2 C3 C4 0.4(3) . . . . ?
N2 C6 C5 C4 0.5(3) . . . . ?
C20 N6 C23 C24 -1.57(19) . . . . ?
C20 N8 C24 C23 0.4(2) . . . . ?
C20 C19 N5 C21 180.0(2) . . . . ?
C34 N15 C31 C32 175.01(17) . . . . ?
C34 C33 N13 C31 -0.4(2) . . . . ?
C27 N9 C25 C26 -178.86(17) . . . . ?
C27 N9 C25 N11 -0.0(2) . . . . ?
C27 C28 N11 C25 -0.3(2) . . . . ?
C25 N9 C27 C28 -0.1(2) . . . . ?
C25 C26 N10 C29 180.0(2) . . . . ?
C25 C26 N12 C30 -179.9(2) . . . . ?
C14 C13 N1 C7 153.65(18) . . . . ?
C14 C13 N1 C1 -80.8(2) . . . . ?
C14 N3 C18 C17 -0.6(2) . . . . ?
C14 C15 C16 C17 -0.5(3) . . . . ?
C18 N3 C14 C15 0.5(2) . . . . ?
C18 C17 C16 C15 0.4(3) . . . . ?
C23 N6 C20 C19 -177.79(16) . . . . ?
C26 N10 C29 C30 -0.3(2) . . . . ?
C26 C25 N11 C28 178.9(3) . . . . ?
C26 N12 C30 C29 0.2(2) . . . . ?
N11 C25 C26 N12 7.5(3) . . . . ?
N12 C26 N10 C29 0.4(2) . . . . ?
C7 N1 C1 C2 -151.41(18) . . . . ?
C7 C8 N4 C12 174.72(19) . . . . ?
C7 C8 C9 C10 -173.0(2) . . . . ?
C36 N16 C32 C31 -176.90(17) . . . . ?
C36 C35 N14 C32 -0.4(2) . . . . ?
C1 N1 C7 C8 78.26(18) . . . . ?
C1 C2 N2 C6 178.24(19) . . . . ?
C1 C2 C3 C4 -178.6(2) . . . . ?
C2 N2 C6 C5 0.4(2) . . . . ?
C2 C3 C4 C5 0.5(3) . . . . ?
C24 N8 C20 C19 178.22(16) . . . . ?
C6 N2 C2 C3 -0.8(2) . . . . ?
C6 C5 C4 C3 -0.9(3) . . . . ?
C11 C10 C9 C8 -1.6(3) . . . . ?
C11 C12 N4 C8 -1.3(3) . . . . ?
C9 C10 C11 C12 0.3(3) . . . . ?
C9 C8 N4 C12 -0.2(3) . . . . ?
C19 N7 C22 C21 -0.59(18) . . . . ?
C32 N16 C36 C35 -0.5(2) . . . . ?
C32 C31 N13 C33 -175.6(2) . . . . ?
C35 N14 C32 C31 177.55(17) . . . . ?
C31 N15 C34 C33 0.8(2) . . . . ?
